data_4081978
loop_
_publ_author_name
'Annibale, Vincent T.'
'Batcup, Rhys'
'Bai, Tao'
'Hughes, Sarah J.'
'Song, Datong'

_publ_section_title
;
 RuCp* Complexes of Ambidentate 4,5-Diazafluorene Derivatives: From
 Linkage Isomers to Coordination-Driven Self-Assembly
;
_journal_issue 21
_journal_name_full Organometallics
_journal_page_first 6511
_journal_paper_doi 10.1021/om400846f
_journal_volume 32
_journal_year 2013
_chemical_formula_sum 'C29 H28 N2'
_chemical_formula_weight 404.53
_chemical_name_systematic
;
 ?
;
_space_group_crystal_system orthorhombic
_space_group_IT_number 60
_space_group_name_Hall '-P 2n 2ab'
_space_group_name_H-M_alt 'P b c n'
_symmetry_space_group_name_Hall '-P 2n 2ab'
_symmetry_space_group_name_H-M 'P b c n'
_atom_sites_solution_hydrogens geom
_audit_creation_method SHELXL-2013
_cell_angle_alpha 90
_cell_angle_beta 90
_cell_angle_gamma 90
_cell_formula_units_Z 4
_cell_length_a 17.1241(8)
_cell_length_b 8.6582(4)
_cell_length_c 15.3892(7)
_cell_measurement_reflns_used 18758
_cell_measurement_temperature 150(2)
_cell_measurement_theta_max 27.528
_cell_measurement_theta_min 2.379
_cell_volume 2281.66(18)
_computing_structure_refinement 'SHELXL-2013 (Sheldrick, 2013)'
_diffrn_ambient_temperature 150(2)
_diffrn_measured_fraction_theta_full 0.995
_diffrn_measured_fraction_theta_max 0.995
_diffrn_radiation_type MoK\a
_diffrn_radiation_wavelength 0.71073
_diffrn_reflns_av_R_equivalents 0.0420
_diffrn_reflns_av_unetI/netI 0.0293
_diffrn_reflns_Laue_measured_fraction_full 0.995
_diffrn_reflns_Laue_measured_fraction_max 0.995
_diffrn_reflns_limit_h_max 22
_diffrn_reflns_limit_h_min -22
_diffrn_reflns_limit_k_max 11
_diffrn_reflns_limit_k_min -11
_diffrn_reflns_limit_l_max 12
_diffrn_reflns_limit_l_min -19
_diffrn_reflns_number 18758
_diffrn_reflns_point_group_measured_fraction_full 0.995
_diffrn_reflns_point_group_measured_fraction_max 0.995
_diffrn_reflns_theta_full 25.242
_diffrn_reflns_theta_max 27.528
_diffrn_reflns_theta_min 2.379
_exptl_absorpt_coefficient_mu 0.068
_exptl_absorpt_correction_T_max 0.7456
_exptl_absorpt_correction_T_min 0.7039
_exptl_absorpt_correction_type multi-scan
_exptl_absorpt_process_details 'Bruker Apex 2'
_exptl_crystal_colour Colorless
_exptl_crystal_density_diffrn 1.178
_exptl_crystal_description Block
_exptl_crystal_F_000 864
_exptl_crystal_size_max 0.420
_exptl_crystal_size_mid 0.350
_exptl_crystal_size_min 0.300
_refine_diff_density_max 0.243
_refine_diff_density_min -0.218
_refine_diff_density_rms 0.038
_refine_ls_extinction_method none
_refine_ls_goodness_of_fit_ref 1.019
_refine_ls_hydrogen_treatment constr
_refine_ls_matrix_type full
_refine_ls_number_parameters 144
_refine_ls_number_reflns 2610
_refine_ls_number_restraints 0
_refine_ls_restrained_S_all 1.019
_refine_ls_R_factor_all 0.0712
_refine_ls_R_factor_gt 0.0441
_refine_ls_shift/su_max 0.000
_refine_ls_shift/su_mean 0.000
_refine_ls_structure_factor_coef Fsqd
_refine_ls_weighting_details 'w=1/[\s^2^(Fo^2^)+(0.0451P)^2^+1.0354P] where P=(Fo^2^+2Fc^2^)/3'
_refine_ls_weighting_scheme calc
_refine_ls_wR_factor_gt 0.1026
_refine_ls_wR_factor_ref 0.1170
_reflns_Friedel_coverage 0.000
_reflns_number_gt 1864
_reflns_number_total 2610
_reflns_threshold_expression 'I > 2\s(I)'
_cod_data_source_file om400846f_si_001.cif
_cod_data_source_block LMesH
_cod_depositor_comments
;
The following automatic conversions were performed:

'_exptl_absorpt_correction_type' value 'Multi-Scan' changed to
'multi-scan' according to
/home/saulius/struct/CIF-dictionaries/cif_core.dic dictionary named
'cif_core.dic' version 2.4.2 from 2011-04-26.

Automatic conversion script
Id: cif_fix_values 1891 2012-01-12 08:04:46Z andrius 
;
_cod_database_code 4081978
_shelx_space_group_comment
;
The symmetry employed for this shelxl refinement is uniquely defined
by the following loop, which should always be used as a source of
symmetry information in preference to the above space-group names.
They are only intended as comments.
;
_shelx_estimated_absorpt_t_min 0.972
_shelx_estimated_absorpt_t_max 0.980
_shelxl_version_number 2013-4

loop_
_space_group_symop_operation_xyz
'x, y, z'
'-x+1/2, -y+1/2, z+1/2'
'-x, y, -z+1/2'
'x+1/2, -y+1/2, -z'
'-x, -y, -z'
'x-1/2, y-1/2, -z-1/2'
'x, -y, z-1/2'
'-x-1/2, y-1/2, z'

loop_
_atom_site_label
_atom_site_type_symbol
_atom_site_fract_x
_atom_site_fract_y
_atom_site_fract_z
_atom_site_U_iso_or_equiv
_atom_site_adp_type
_atom_site_occupancy
_atom_site_site_symmetry_order
_atom_site_calc_flag
_atom_site_refinement_flags_posn
_atom_site_refinement_flags_adp
_atom_site_refinement_flags_occupancy
N1 N 0.05146(7) 0.15867(13) 0.83145(8) 0.0246(3) Uani 1 1 d . . .
C1 C 0.09447(9) 0.18748(17) 0.90311(9) 0.0257(3) Uani 1 1 d . . .
C2 C 0.11209(9) 0.33771(17) 0.93056(11) 0.0319(4) Uani 1 1 d . . .
H2 H 0.1436 0.3528 0.9806 0.038 Uiso 1 1 calc R U .
C3 C 0.08410(10) 0.46416(18) 0.88555(11) 0.0348(4) Uani 1 1 d . . .
H3 H 0.0957 0.5664 0.9038 0.042 Uiso 1 1 calc R U .
C4 C 0.03876(9) 0.43661(17) 0.81306(10) 0.0301(4) Uani 1 1 d . . .
C5 C 0.02469(8) 0.28284(16) 0.78919(9) 0.0248(3) Uani 1 1 d . . .
C6 C 0.0000 0.5451(2) 0.7500 0.0362(5) Uani 1 2 d S T P
H6A H 0.0389 0.6114 0.7204 0.043 Uiso 0.5 1 calc R U P
H6B H -0.0389 0.6114 0.7796 0.043 Uiso 0.5 1 calc R U P
C7 C 0.12129(8) 0.05042(16) 0.95395(9) 0.0243(3) Uani 1 1 d . . .
C8 C 0.10049(8) 0.03626(17) 1.04213(9) 0.0260(3) Uani 1 1 d . . .
C9 C 0.12393(9) -0.09423(17) 1.08805(10) 0.0279(3) Uani 1 1 d . . .
H9 H 0.1097 -0.1034 1.1475 0.034 Uiso 1 1 calc R U .
C10 C 0.16732(9) -0.21124(17) 1.05011(10) 0.0284(3) Uani 1 1 d . . .
C11 C 0.18804(9) -0.19437(17) 0.96322(10) 0.0277(3) Uani 1 1 d . . .
H11 H 0.2184 -0.2728 0.9363 0.033 Uiso 1 1 calc R U .
C12 C 0.16573(8) -0.06635(17) 0.91428(9) 0.0263(3) Uani 1 1 d . . .
C13 C 0.05238(10) 0.15594(18) 1.08937(11) 0.0350(4) Uani 1 1 d . . .
H13A H 0.0268 0.1081 1.1396 0.053 Uiso 1 1 calc R U .
H13B H 0.0126 0.1976 1.0500 0.053 Uiso 1 1 calc R U .
H13C H 0.0865 0.2398 1.1092 0.053 Uiso 1 1 calc R U .
C14 C 0.19077(11) -0.3523(2) 1.10154(12) 0.0432(4) Uani 1 1 d . . .
H14A H 0.2170 -0.3201 1.1552 0.065 Uiso 1 1 calc R U .
H14B H 0.2264 -0.4157 1.0668 0.065 Uiso 1 1 calc R U .
H14C H 0.1441 -0.4126 1.1160 0.065 Uiso 1 1 calc R U .
C15 C 0.19090(10) -0.0572(2) 0.82014(10) 0.0371(4) Uani 1 1 d . . .
H15A H 0.2341 -0.1291 0.8101 0.056 Uiso 1 1 calc R U .
H15B H 0.2080 0.0482 0.8069 0.056 Uiso 1 1 calc R U .
H15C H 0.1469 -0.0847 0.7825 0.056 Uiso 1 1 calc R U .

loop_
_atom_site_aniso_label
_atom_site_aniso_U_11
_atom_site_aniso_U_22
_atom_site_aniso_U_33
_atom_site_aniso_U_23
_atom_site_aniso_U_13
_atom_site_aniso_U_12
N1 0.0255(6) 0.0244(6) 0.0240(6) -0.0024(5) 0.0026(5) -0.0007(5)
C1 0.0234(7) 0.0276(7) 0.0261(7) -0.0047(6) 0.0034(6) -0.0017(6)
C2 0.0310(8) 0.0315(8) 0.0333(8) -0.0070(7) -0.0010(7) -0.0049(6)
C3 0.0404(9) 0.0249(8) 0.0392(9) -0.0092(7) 0.0043(7) -0.0080(7)
C4 0.0345(9) 0.0229(7) 0.0327(8) -0.0021(6) 0.0082(7) -0.0033(6)
C5 0.0260(8) 0.0229(7) 0.0254(8) -0.0020(6) 0.0066(6) -0.0021(6)
C6 0.0528(15) 0.0210(10) 0.0348(12) 0.000 0.0064(11) 0.000
C7 0.0219(7) 0.0254(7) 0.0256(7) -0.0067(6) -0.0025(6) -0.0028(6)
C8 0.0237(7) 0.0289(8) 0.0254(7) -0.0077(6) 0.0002(6) -0.0042(6)
C9 0.0268(8) 0.0348(8) 0.0222(7) -0.0041(6) -0.0005(6) -0.0054(6)
C10 0.0241(7) 0.0302(8) 0.0310(8) -0.0027(6) -0.0044(6) -0.0030(6)
C11 0.0230(7) 0.0294(8) 0.0308(8) -0.0088(6) -0.0018(6) 0.0017(6)
C12 0.0229(7) 0.0321(8) 0.0239(7) -0.0074(6) -0.0018(6) -0.0019(6)
C13 0.0380(9) 0.0331(8) 0.0339(9) -0.0108(7) 0.0094(7) -0.0021(7)
C14 0.0470(11) 0.0410(10) 0.0415(10) 0.0045(8) -0.0007(8) 0.0079(8)
C15 0.0410(10) 0.0439(10) 0.0264(8) -0.0059(7) 0.0027(7) 0.0108(8)

loop_
_atom_type_symbol
_atom_type_description
_atom_type_scat_dispersion_real
_atom_type_scat_dispersion_imag
_atom_type_scat_source
C C 0.0033 0.0016 'International Tables Vol C Tables 4.2.6.8 and 6.1.1.4'
H H 0.0000 0.0000 'International Tables Vol C Tables 4.2.6.8 and 6.1.1.4'
N N 0.0061 0.0033 'International Tables Vol C Tables 4.2.6.8 and 6.1.1.4'

loop_
_geom_angle_atom_site_label_1
_geom_angle_atom_site_label_2
_geom_angle_atom_site_label_3
_geom_angle
_geom_angle_site_symmetry_3
C5 N1 C1 115.84(12) .
N1 C1 C2 122.39(14) .
N1 C1 C7 116.68(12) .
C2 C1 C7 120.91(13) .
C3 C2 C1 120.68(15) .
C4 C3 C2 117.62(14) .
C3 C4 C5 118.20(14) .
C3 C4 C6 131.41(14) .
C5 C4 C6 110.38(14) .
N1 C5 C4 125.25(14) .
N1 C5 C5 126.50(8) 3_556
C4 C5 C5 108.25(9) 3_556
C4 C6 C4 102.74(17) 3_556
C12 C7 C8 119.54(14) .
C12 C7 C1 120.71(13) .
C8 C7 C1 119.74(13) .
C9 C8 C7 119.14(13) .
C9 C8 C13 118.03(14) .
C7 C8 C13 122.83(14) .
C10 C9 C8 122.30(14) .
C9 C10 C11 117.72(14) .
C9 C10 C14 120.87(15) .
C11 C10 C14 121.41(14) .
C10 C11 C12 122.22(14) .
C11 C12 C7 119.08(14) .
C11 C12 C15 118.75(13) .
C7 C12 C15 122.17(14) .

loop_
_geom_bond_atom_site_label_1
_geom_bond_atom_site_label_2
_geom_bond_distance
_geom_bond_site_symmetry_2
N1 C5 1.3374(18) .
N1 C1 1.3495(19) .
C1 C2 1.400(2) .
C1 C7 1.494(2) .
C2 C3 1.381(2) .
C3 C4 1.380(2) .
C4 C5 1.402(2) .
C4 C6 1.505(2) .
C5 C5 1.473(3) 3_556
C6 C4 1.505(2) 3_556
C7 C12 1.405(2) .
C7 C8 1.408(2) .
C8 C9 1.392(2) .
C8 C13 1.510(2) .
C9 C10 1.385(2) .
C10 C11 1.391(2) .
C10 C14 1.510(2) .
C11 C12 1.393(2) .
C12 C15 1.514(2) .
